data_2223062
loop_
_publ_author_name
'Ni, Lei'
'Zhu, Guo-Wei'
'Wei, Hong'

_publ_section_title
;
 (<i>E</i>)-3-Dimethylamino-1-(4-pyridyl)prop-2-en-1-one
;
_journal_coeditor_code HB5024
_journal_issue 9
_journal_name_full 'Acta Crystallographica Section E'
_journal_page_first o2104
_journal_paper_doi 10.1107/S1600536809030542
_journal_volume 65
_journal_year 2009
_chemical_formula_iupac 'C10 H12 N2 O'
_chemical_formula_moiety 'C10 H12 N2 O'
_chemical_formula_sum 'C10 H12 N2 O'
_chemical_formula_weight 176.22
_chemical_name_systematic
;
(<i>E</i>)-3-Dimethylamino-1-(4-pyridyl)prop-2-en-1-one
;
_space_group_IT_number 14
_symmetry_cell_setting monoclinic
_symmetry_space_group_name_Hall '-P 2yn'
_symmetry_space_group_name_H-M 'P 1 21/n 1'
_atom_sites_solution_hydrogens geom
_atom_sites_solution_primary direct
_atom_sites_solution_secondary difmap
_audit_creation_method SHELXL-97
_cell_angle_alpha 90.00
_cell_angle_beta 107.57(3)
_cell_angle_gamma 90.00
_cell_formula_units_Z 4
_cell_length_a 5.6300(11)
_cell_length_b 22.850(5)
_cell_length_c 7.8400(16)
_cell_measurement_reflns_used 1784
_cell_measurement_temperature 294(2)
_cell_measurement_theta_max 25.50
_cell_measurement_theta_min 1.78
_cell_volume 961.5(4)
_computing_cell_refinement 'SAINT-Plus (Bruker, 2004)'
_computing_data_collection 'APEX2 (Bruker, 2004)'
_computing_data_reduction 'SAINT-Plus (Bruker, 2004)'
_computing_molecular_graphics 'SHELXTL (Sheldrick, 2008)'
_computing_publication_material 'SHELXTL (Sheldrick, 2008)'
_computing_structure_refinement 'SHELXL97 (Sheldrick, 2008)'
_computing_structure_solution 'SHELXS97 (Sheldrick, 2008)'
_diffrn_ambient_temperature 294(2)
_diffrn_measured_fraction_theta_full 0.999
_diffrn_measured_fraction_theta_max 0.999
_diffrn_measurement_device_type 'Bruker APEXII CCD'
_diffrn_measurement_method '\f and \w'
_diffrn_radiation_monochromator graphite
_diffrn_radiation_source 'fine-focus sealed tube'
_diffrn_radiation_type MoK\a
_diffrn_radiation_wavelength 0.71073
_diffrn_reflns_av_R_equivalents 0.0221
_diffrn_reflns_av_sigmaI/netI 0.0199
_diffrn_reflns_limit_h_max 6
_diffrn_reflns_limit_h_min -6
_diffrn_reflns_limit_k_max 26
_diffrn_reflns_limit_k_min -27
_diffrn_reflns_limit_l_max 9
_diffrn_reflns_limit_l_min -7
_diffrn_reflns_number 5177
_diffrn_reflns_theta_full 25.50
_diffrn_reflns_theta_max 25.50
_diffrn_reflns_theta_min 1.78
_diffrn_standards_decay_% 0
_diffrn_standards_interval_count 0
_diffrn_standards_interval_time 0
_diffrn_standards_number 0
_exptl_absorpt_coefficient_mu 0.081
_exptl_absorpt_correction_T_max 0.9936
_exptl_absorpt_correction_T_min 0.9904
_exptl_absorpt_correction_type multi-scan
_exptl_absorpt_process_details '(SADABS; Bruker, 2004)'
_exptl_crystal_colour yellow
_exptl_crystal_density_diffrn 1.217
_exptl_crystal_density_method 'not measured'
_exptl_crystal_description block
_exptl_crystal_F_000 376
_exptl_crystal_size_max 0.12
_exptl_crystal_size_mid 0.10
_exptl_crystal_size_min 0.08
_refine_diff_density_max 0.200
_refine_diff_density_min -0.125
_refine_ls_extinction_coef 0.016(6)
_refine_ls_extinction_expression Fc^*^=kFc[1+0.001xFc^2^\l^3^/sin(2\q)]^-1/4^
_refine_ls_extinction_method 'SHELXL97 (Sheldrick, 2008)'
_refine_ls_goodness_of_fit_ref 1.004
_refine_ls_hydrogen_treatment noref
_refine_ls_matrix_type full
_refine_ls_number_parameters 121
_refine_ls_number_reflns 1784
_refine_ls_number_restraints 0
_refine_ls_restrained_S_all 1.004
_refine_ls_R_factor_all 0.0468
_refine_ls_R_factor_gt 0.0399
_refine_ls_shift/su_max 0.001
_refine_ls_shift/su_mean 0.000
_refine_ls_structure_factor_coef Fsqd
_refine_ls_weighting_details 'calc w=1/[\s^2^(Fo^2^)+(0.092P)^2^+0.1151P] where P=(Fo^2^+2Fc^2^)/3'
_refine_ls_weighting_scheme calc
_refine_ls_wR_factor_gt 0.1280
_refine_ls_wR_factor_ref 0.1367
_reflns_number_gt 1503
_reflns_number_total 1784
_reflns_threshold_expression I>2\s(I)
_cod_data_source_file hb5024.cif
_cod_data_source_block I
_cod_depositor_comments
;
The following automatic conversions were performed:
'_symmetry_cell_setting' value 'Monoclinic' changed to 'monoclinic'
according to '/home/saulius/struct/CIF-dictionaries/cif_core.dic'
dictionary named 'cif_core.dic' version 2.4.1 from 2010-06-29.

Automatic conversion script
Id: cif_fix_enum 1527 2010-12-29 10:47:43Z saulius 

The following automatic conversions were performed:

'_symmetry_cell_setting' value 'Monoclinic' changed to 'monoclinic'
according to /home/saulius/struct/CIF-dictionaries/cif_core.dic
dictionary named 'cif_core.dic' version 2.4.1 from 2010-06-29.

Automatic conversion script
Id: cif_fix_values 1715 2011-07-08 13:25:40Z adriana 
;
_cod_original_cell_volume 961.5(3)
_cod_original_sg_symbol_H-M 'P 21/n'
_cod_database_code 2223062
_cod_database_fobs_code 2223062

loop_
_symmetry_equiv_pos_as_xyz
'x, y, z'
'-x+1/2, y+1/2, -z+1/2'
'-x, -y, -z'
'x-1/2, -y-1/2, z-1/2'

loop_
_atom_site_type_symbol
_atom_site_label
_atom_site_fract_x
_atom_site_fract_y
_atom_site_fract_z
_atom_site_U_iso_or_equiv
_atom_site_adp_type
_atom_site_calc_flag
_atom_site_refinement_flags
_atom_site_occupancy
_atom_site_disorder_assembly
_atom_site_disorder_group
C C1 0.8254(2) 0.15312(5) 0.68372(16) 0.0403(3) Uani d . 1 . .
C C2 0.6652(3) 0.20055(6) 0.65592(17) 0.0451(4) Uani d . 1 . .
H H2 0.5490 0.2036 0.7183 0.054 Uiso calc R 1 . .
C C3 0.6795(3) 0.24329(7) 0.5346(2) 0.0541(4) Uani d . 1 . .
H H3 0.5698 0.2747 0.5180 0.065 Uiso calc R 1 . .
C C4 0.9907(3) 0.19670(8) 0.4672(2) 0.0634(5) Uani d . 1 . .
H H4 1.1040 0.1947 0.4022 0.076 Uiso calc R 1 . .
C C5 0.9919(3) 0.15168(7) 0.5851(2) 0.0533(4) Uani d . 1 . .
H H5 1.1034 0.1208 0.5980 0.064 Uiso calc R 1 . .
C C6 0.8303(2) 0.10391(6) 0.81421(18) 0.0441(4) Uani d . 1 . .
C C7 0.6972(2) 0.11110(6) 0.94016(18) 0.0452(4) Uani d . 1 . .
H H7 0.6012 0.1444 0.9377 0.054 Uiso calc R 1 . .
C C8 0.7118(3) 0.06832(6) 1.06560(18) 0.0453(4) Uani d . 1 . .
H H8 0.8147 0.0367 1.0632 0.054 Uiso calc R 1 . .
C C9 0.4227(3) 0.11224(8) 1.2011(2) 0.0668(5) Uani d . 1 . .
H H9A 0.5085 0.1490 1.2271 0.100 Uiso calc R 1 . .
H H9B 0.3519 0.1028 1.2948 0.100 Uiso calc R 1 . .
H H9C 0.2924 0.1150 1.0894 0.100 Uiso calc R 1 . .
C C10 0.6374(3) 0.01980(7) 1.3199(2) 0.0641(5) Uani d . 1 . .
H H10A 0.7505 -0.0083 1.2966 0.096 Uiso calc R 1 . .
H H10B 0.4815 0.0011 1.3112 0.096 Uiso calc R 1 . .
H H10C 0.7069 0.0355 1.4380 0.096 Uiso calc R 1 . .
N N1 0.8397(3) 0.24245(6) 0.44017(18) 0.0617(4) Uani d . 1 . .
N N2 0.5966(2) 0.06690(5) 1.18924(16) 0.0494(4) Uani d . 1 . .
O O1 0.9520(2) 0.05981(5) 0.80351(16) 0.0677(4) Uani d . 1 . .

loop_
_atom_site_aniso_label
_atom_site_aniso_U_11
_atom_site_aniso_U_22
_atom_site_aniso_U_33
_atom_site_aniso_U_12
_atom_site_aniso_U_13
_atom_site_aniso_U_23
C1 0.0414(7) 0.0407(7) 0.0388(7) -0.0052(5) 0.0120(5) -0.0024(5)
C2 0.0477(7) 0.0453(8) 0.0433(7) -0.0010(6) 0.0153(6) -0.0018(6)
C3 0.0581(9) 0.0476(8) 0.0541(9) 0.0035(6) 0.0131(7) 0.0068(6)
C4 0.0583(9) 0.0715(11) 0.0699(10) 0.0001(8) 0.0337(8) 0.0178(8)
C5 0.0500(8) 0.0541(9) 0.0623(9) 0.0035(6) 0.0268(7) 0.0092(7)
C6 0.0480(7) 0.0410(7) 0.0460(7) 0.0005(5) 0.0184(6) 0.0004(6)
C7 0.0498(7) 0.0429(7) 0.0467(7) 0.0020(6) 0.0202(6) 0.0009(5)
C8 0.0499(8) 0.0442(8) 0.0460(8) -0.0016(6) 0.0210(6) -0.0037(6)
C9 0.0651(10) 0.0810(12) 0.0631(10) 0.0146(8) 0.0326(8) 0.0008(8)
C10 0.0914(12) 0.0553(9) 0.0583(9) -0.0050(8) 0.0415(9) 0.0036(7)
N1 0.0633(8) 0.0598(8) 0.0646(8) -0.0018(6) 0.0232(7) 0.0176(6)
N2 0.0576(7) 0.0507(7) 0.0476(7) 0.0002(5) 0.0274(6) 0.0012(5)
O1 0.0928(9) 0.0519(7) 0.0772(8) 0.0237(6) 0.0538(7) 0.0171(5)

loop_
_atom_type_symbol
_atom_type_description
_atom_type_scat_dispersion_real
_atom_type_scat_dispersion_imag
_atom_type_scat_source
C C 0.0033 0.0016 'International Tables Vol C Tables 4.2.6.8 and 6.1.1.4'
H H 0.0000 0.0000 'International Tables Vol C Tables 4.2.6.8 and 6.1.1.4'
N N 0.0061 0.0033 'International Tables Vol C Tables 4.2.6.8 and 6.1.1.4'
O O 0.0106 0.0060 'International Tables Vol C Tables 4.2.6.8 and 6.1.1.4'

loop_
_geom_angle_atom_site_label_1
_geom_angle_atom_site_label_2
_geom_angle_atom_site_label_3
_geom_angle_site_symmetry_1
_geom_angle_site_symmetry_3
_geom_angle
_geom_angle_publ_flag
C2 C1 C5 . . 116.72(12) ?
C2 C1 C6 . . 124.44(12) ?
C5 C1 C6 . . 118.84(12) ?
C1 C2 C3 . . 119.39(13) ?
C1 C2 H2 . . 120.3 ?
C3 C2 H2 . . 120.3 ?
N1 C3 C2 . . 124.31(14) ?
N1 C3 H3 . . 117.8 ?
C2 C3 H3 . . 117.8 ?
N1 C4 C5 . . 124.67(14) ?
N1 C4 H4 . . 117.7 ?
C5 C4 H4 . . 117.7 ?
C4 C5 C1 . . 119.24(14) ?
C4 C5 H5 . . 120.4 ?
C1 C5 H5 . . 120.4 ?
O1 C6 C7 . . 124.21(12) ?
O1 C6 C1 . . 117.19(12) ?
C7 C6 C1 . . 118.60(11) ?
C8 C7 C6 . . 119.15(12) ?
C8 C7 H7 . . 120.4 ?
C6 C7 H7 . . 120.4 ?
N2 C8 C7 . . 127.45(13) ?
N2 C8 H8 . . 116.3 ?
C7 C8 H8 . . 116.3 ?
N2 C9 H9A . . 109.5 ?
N2 C9 H9B . . 109.5 ?
H9A C9 H9B . . 109.5 ?
N2 C9 H9C . . 109.5 ?
H9A C9 H9C . . 109.5 ?
H9B C9 H9C . . 109.5 ?
N2 C10 H10A . . 109.5 ?
N2 C10 H10B . . 109.5 ?
H10A C10 H10B . . 109.5 ?
N2 C10 H10C . . 109.5 ?
H10A C10 H10C . . 109.5 ?
H10B C10 H10C . . 109.5 ?
C4 N1 C3 . . 115.67(13) ?
C8 N2 C9 . . 121.45(12) ?
C8 N2 C10 . . 121.81(13) ?
C9 N2 C10 . . 116.74(12) ?

loop_
_geom_bond_atom_site_label_1
_geom_bond_atom_site_label_2
_geom_bond_site_symmetry_2
_geom_bond_distance
_geom_bond_publ_flag
C1 C2 . 1.3846(18) ?
C1 C5 . 1.3842(19) ?
C1 C6 . 1.5148(18) ?
C2 C3 . 1.382(2) ?
C2 H2 . 0.9300 ?
C3 N1 . 1.329(2) ?
C3 H3 . 0.9300 ?
C4 N1 . 1.323(2) ?
C4 C5 . 1.382(2) ?
C4 H4 . 0.9300 ?
C5 H5 . 0.9300 ?
C6 O1 . 1.2357(16) ?
C6 C7 . 1.4180(18) ?
C7 C8 . 1.3713(19) ?
C7 H7 . 0.9300 ?
C8 N2 . 1.3193(17) ?
C8 H8 . 0.9300 ?
C9 N2 . 1.4476(19) ?
C9 H9A . 0.9600 ?
C9 H9B . 0.9600 ?
C9 H9C . 0.9600 ?
C10 N2 . 1.4555(19) ?
C10 H10A . 0.9600 ?
C10 H10B . 0.9600 ?
C10 H10C . 0.9600 ?

loop_
_cod_related_entry_id
_cod_related_entry_database
_cod_related_entry_code
1 ChemSpider 4540181
